data_7250511
loop_
_publ_author_name
'Enamullah, Mohammed'
'Haque, Imdadul'
'Resma, Amina Khan'
'Abdullah, Galib'
'Uddin, Md. Najem'
'Haj Hassani Sohi, Takin'
'Woschko, Dennis'
'Ferber, Peter'
'Janiak, Christoph'

_publ_section_title
;
 Square planar vs. pyramidal copper(ii)-complexes with benzylal vs.
 naphthylal-based Schiff bases
;
_journal_issue 23
_journal_name_full 'RSC Advances'
_journal_page_first 18358
_journal_page_last 18371
_journal_paper_doi 10.1039/D5RA01982F
_journal_volume 15
_journal_year 2025
_chemical_formula_moiety 'C48 H30 Cl2 Cu N2 O4'
_chemical_formula_sum 'C48 H30 Cl2 Cu N2 O4'
_chemical_formula_weight 833.18
_chemical_name_systematic Bis[(E)-1-(((2-benzoyl-4-chlorophenyl)imino)methyl)naphthalen-2-olato-\k^2^N,O]copper(II)
_space_group_crystal_system triclinic
_space_group_IT_number 2
_space_group_name_Hall '-P 1'
_space_group_name_H-M_alt 'P -1'
_atom_sites_solution_hydrogens difmap
_audit_creation_date 2025-02-21
_audit_creation_method
;
Olex2 1.5-ac5-024
(compiled 2022.04.12 svn.rca3783a0 for Rigaku Oxford Diffraction, GUI svn.r6498)
;
_audit_update_record
;
2025-02-21 deposited with the CCDC.	2025-06-03 downloaded from the CCDC.
;
_cell_angle_alpha 110.5390(4)
_cell_angle_beta 94.0343(4)
_cell_angle_gamma 116.6932(5)
_cell_formula_units_Z 4
_cell_length_a 15.84505(7)
_cell_length_b 17.00945(8)
_cell_length_c 17.84919(7)
_cell_measurement_reflns_used 100918
_cell_measurement_temperature 200.00
_cell_measurement_theta_max 76.8050
_cell_measurement_theta_min 2.7320
_cell_volume 3872.46(4)
_computing_cell_refinement 'CrysAlisPro 1.171.40.84a (Rigaku OD, 2020)'
_computing_data_collection 'CrysAlisPro 1.171.40.84a (Rigaku OD, 2020)'
_computing_data_reduction 'CrysAlisPro 1.171.40.84a (Rigaku OD, 2020)'
_computing_molecular_graphics 'Olex2 1.5-ac5-024 (Dolomanov et al., 2009)'
_computing_publication_material 'Olex2 1.5-ac5-024 (Dolomanov et al., 2009)'
_computing_structure_refinement 'XL  (Sheldrick, 2008)'
_computing_structure_solution 'XT  (Sheldrick, 2015)'
_diffrn_ambient_temperature 200.00
_diffrn_detector 'Hybrid Pixel Array Detector'
_diffrn_detector_area_resol_mean 10.0000
_diffrn_detector_type HyPix
_diffrn_measured_fraction_theta_full 0.999
_diffrn_measured_fraction_theta_max 0.951
_diffrn_measurement_details
;
List of Runs (angles in degrees, time in seconds):

  # Type    Start    End  Width  t~exp~   \w     \q     \k     \f   Frames
#--------------------------------------------------------------------------
  1  \w   -103.00 -78.00   0.50    1.00    --  -49.60 -62.00  29.00   50
  2  \w     54.00  79.00   0.50    1.00    --   49.60  62.00 167.00   50
  3  \w    -15.00  63.00   0.50    1.00    --   49.60 -62.00  29.00  156
  4  \w   -137.00-110.00   0.50    3.00    --  -84.25 -62.00  29.00   54
  5  \w    -69.00 -44.00   0.50    3.00    --  -84.25  62.00 167.00   50
  6  \w     34.00  64.00   0.50    3.00    --  105.75 -62.00  29.00   60
  7  \w    146.00 175.00   0.50    3.00    --  105.75  62.00 167.00   58
  8  \w     95.00 122.00   0.50    3.00    --  105.75  62.00 167.00   54
  9  \w    -21.00   6.00   0.50    1.00    --    8.00 103.00  93.65   54
 10  \w    -19.00   8.00   0.50    1.00    --   12.00 102.00   0.49   54
 11  \w    -16.00  23.00   0.50    1.00    --   12.00  97.00 169.53   78
 12  \w    -14.00  11.00   0.50    1.00    --   16.00 101.00-141.01   50
 13  \w    -10.00  15.00   0.50    1.00    --   20.00 101.00 -56.82   50
 14  \w     -4.00  21.00   0.50    1.00    --   24.00  99.00-138.68   50
 15  \w     14.00  39.00   0.50    1.00    --   40.00  92.00 -99.40   50
 16  \w     16.00  41.00   0.50    1.00    --   40.00  86.00-173.42   50
 17  \w     16.00  41.00   0.50    1.00    --   40.00  88.00  69.74   50
 18  \w     14.00  39.00   0.50    1.00    --   40.00  91.00  -1.75   50
 19  \w    -50.00 -25.00   0.50    1.00    --  -44.00 -76.00   9.31   50
 20  \w    -53.00 -28.00   0.50    1.00    --  -48.00 -77.00 169.54   50
 21  \w    -54.00 -28.00   0.50    1.00    --  -48.00 -77.00 -42.74   52
 22  \w    -65.00 -31.00   0.50    1.00    --  -49.60 -77.00-150.00   68
 23  \w   -119.00 -93.00   0.50    1.00    --  -49.60 -77.00 150.00   52
 24  \w    -56.00 -30.00   0.50    1.00    --  -49.60 -77.00   0.00   52
 25  \w    -71.00 -31.00   0.50    1.00    --  -49.60 -77.00 150.00   80
 26  \w    -58.00  -7.00   0.50    1.00    --  -49.60  62.00 167.00  102
 27  \w   -120.00 -42.00   0.50    1.00    --  -49.60 178.00 120.00  156
 28  \w    -70.00 -33.00   0.50    1.00    --  -52.00 -76.00  62.34   74
 29  \w   -125.00 -99.00   0.50    1.00    --  -56.00 -74.00-102.04   52
 30  \w    -74.00 -39.00   0.50    1.00    --  -56.00 -74.00-102.04   70
 31  \w    -66.00 -38.00   0.50    1.00    --  -56.00 -72.00 128.73   56
 32  \w    -63.00 -37.00   0.50    1.00    --  -56.00 -75.00 -86.75   52
 33  \w    -63.00 -37.00   0.50    1.00    --  -56.00 -75.00 -37.68   52
 34  \w    -64.00 -38.00   0.50    1.00    --  -56.00 -72.00  86.63   52
 35  \w    -62.00 -36.00   0.50    1.00    --  -56.00 -77.00 -61.69   52
 36  \w    -67.00 -41.00   0.50    1.00    --  -60.00 -75.00  15.45   52
 37  \w    -68.00 -42.00   0.50    1.00    --  -60.00 -74.00 -11.60   52
 38  \w    -67.00 -42.00   0.50    1.00    --  -60.00 -74.00  40.00   50
 39  \w    -67.00 -42.00   0.50    1.00    --  -60.00 -72.00 115.68   50
 40  \w    -70.00 -45.00   0.50    1.00    --  -64.00 -76.00-114.52   50
 41  \w    -71.00 -45.00   0.50    1.00    --  -64.00 -75.00-100.45   52
 42  \w    -71.00 -45.00   0.50    1.00    --  -64.00 -76.00-162.60   52
 43  \w   -136.00 -92.00   0.50    1.00    --  -64.00 -76.00-114.52   88
 44  \w    -70.00 -44.00   0.50    1.00    --  -64.00 -77.00-137.95   52
 45  \w    -71.00 -45.00   0.50    1.00    --  -64.00 -75.00  33.49   52
 46  \w   -124.00 -98.00   0.50    1.00    --  -64.00 -76.00-162.60   52
 47  \w    -75.00 -49.00   0.50    1.00    --  -68.00 -75.00 174.71   52
 48  \w    -76.00 -50.00   0.50    1.00    --  -68.00 -73.00 109.11   52
 49  \w    -76.00 -50.00   0.50    1.00    --  -68.00 -72.00  69.43   52
 50  \w    -76.00 -50.00   0.50    1.00    --  -68.00 -75.00 -10.63   52
 51  \w    -80.00 -54.00   0.50    1.00    --  -72.00 -73.00  97.12   52
 52  \w    -80.00 -54.00   0.50    1.00    --  -72.00 -74.00  20.02   52
 53  \w   -142.00-114.00   0.50    1.00    --  -72.00 -74.00 -64.45   56
 54  \w    -79.00 -53.00   0.50    1.00    --  -72.00 -75.00  43.85   52
 55  \w    -80.00 -54.00   0.50    1.00    --  -72.00 -74.00 -37.98   52
 56  \w    -86.00 -54.00   0.50    1.00    --  -72.00 -74.00 -64.45   64
 57  \w    -86.00 -60.00   0.50    1.00    --  -76.00 -68.00 132.23   52
 58  \w   -150.00-125.00   0.50    3.00    --  -80.00 -76.00-166.24   50
 59  \w    -93.00 -61.00   0.50    3.00    --  -80.00 -76.00 169.06   64
 60  \w    -98.00 -61.00   0.50    3.00    --  -80.00 -76.00-166.24   74
 61  \w   -144.00-118.00   0.50    3.00    --  -80.00 -76.00 169.06   52
 62  \w   -156.00 -64.00   0.50    3.00    --  -84.00 -77.00-139.14  184
 63  \w    -91.00 -65.00   0.50    3.00    --  -84.25 -76.00  38.49   52
 64  \w   -150.00-106.00   0.50    3.00    --  -84.25 -76.00  38.49   88
 65  \w    -90.00 -65.00   0.50    3.00    --  -84.25 -75.00-104.37   50
 66  \w   -131.00 -98.00   0.50    3.00    --  -84.25 -75.00-104.37   66
 67  \w    -94.00 -66.00   0.50    3.00    --  -84.25 -73.00 -57.14   56
 68  \w   -120.00 -65.00   0.50    3.00    --  -84.25 -75.00-175.36  110
 69  \w   -155.00-129.00   0.50    3.00    --  -84.25 -75.00-175.36   52
 70  \w   -141.00-107.00   0.50    3.00    --  -84.25 -73.00 -57.14   68
 71  \w   -150.00-124.00   0.50    3.00    --  -84.25 -75.00  -0.06   52
 72  \w    -99.00 -67.00   0.50    3.00    --  -84.25 -70.00 -18.68   64
 73  \w   -102.00 -65.00   0.50    3.00    --  -84.25 -76.00 142.17   74
 74  \w    -97.00 -65.00   0.50    3.00    --  -84.25 -77.00  90.00   64
 75  \w   -112.00 -65.00   0.50    3.00    --  -84.25 -75.00  -0.06   94
 76  \w   -152.00-110.00   0.50    3.00    --  -84.25 -77.00  90.00   84
 77  \w   -102.00 -65.00   0.50    3.00    --  -84.25 -75.00 -24.79   74
 78  \w   -154.00-110.00   0.50    3.00    --  -84.25 -75.00 -24.79   88
 79  \w   -103.00 -65.00   0.50    3.00    --  -84.25 -76.00-126.58   76
 80  \w   -149.00-120.00   0.50    3.00    --  -84.25 -76.00-126.58   58
 81  \w    -91.00 -65.00   0.50    3.00    --  -84.25 -77.00-150.00   52
 82  \w   -148.00 -94.00   0.50    3.00    --  -84.25 -77.00-150.00  108
 83  \w   -151.00 -65.00   0.50    3.00    --  -84.25 -77.00 -60.00  172
 84  \w   -110.00 -65.00   0.50    3.00    --  -84.25 -77.00 150.00   90
 85  \w   -139.00 -67.00   0.50    3.00    --  -84.25 -77.00 120.00  144
 86  \w   -100.00 -65.00   0.50    3.00    --  -84.25 -77.00 -30.00   70
 87  \w   -156.00-112.00   0.50    3.00    --  -84.25 -77.00 -30.00   88
 88  \w   -152.00 -65.00   0.50    3.00    --  -84.25 -77.00  60.00  174
 89  \w   -108.00 -66.00   0.50    3.00    --  -84.25 -73.00  14.48   84
 90  \w   -110.00 -65.00   0.50    3.00    --  -84.25 -77.00  30.00   90
 91  \w   -154.00-128.00   0.50    3.00    --  -84.25 -73.00  14.48   52
 92  \w   -156.00-127.00   0.50    3.00    --  -84.25 -77.00  30.00   58
 93  \w   -143.00 -66.00   0.50    3.00    --  -84.25 -74.00 -82.38  154
 94  \w   -122.00 -67.00   0.50    3.00    --  -84.25 -70.00  40.86  110
 95  \w   -151.00-105.00   0.50    3.00    --  -84.25 -75.00-114.20   92
 96  \w   -100.00 -67.00   0.50    3.00    --  -84.25 -74.00 -74.82   66
 97  \w   -145.00-114.00   0.50    3.00    --  -84.25 -74.00 -74.82   62
 98  \w   -148.00-122.00   0.50    3.00    --  -84.25 -77.00 150.00   52
 99  \w    -97.00 -67.00   0.50    3.00    --  -84.25 -72.00  64.93   60
100  \w    -91.00 -66.00   0.50    3.00    --  -84.25 -76.00 163.95   50
101  \w   -156.00 -65.00   0.50    3.00    --  -84.25 -75.00 123.92  182
102  \w    -90.00 -65.00   0.50    3.00    --  -84.25 -77.00 -90.00   50
103  \w   -154.00-111.00   0.50    3.00    --  -84.25 -72.00  64.93   86
104  \w   -143.00-106.00   0.50    3.00    --  -84.25 -77.00 -90.00   74
105  \w   -121.00 -67.00   0.50    3.00    --  -84.25 -75.00 -39.05  108
106  \w   -142.00 -66.00   0.50    3.00    --  -84.25 -74.00  96.78  152
107  \w    -47.00 -13.00   0.50    3.00    --  -84.25  38.00 -30.00   68
108  \w    -95.00 -66.00   0.50    3.00    --  -84.25 -75.00-114.20   58
109  \w     36.00 101.00   0.50    3.00    --  105.75 -99.00 120.00  130
110  \w     38.00 101.00   0.50    3.00    --  105.75 -99.00   0.00  126
111  \w     37.00 105.00   0.50    3.00    --  105.75 -99.00-120.00  136
112  \w     34.00  84.00   0.50    3.00    --  105.75 -77.00 150.00  100
113  \w     42.00 105.00   0.50    3.00    --  105.75-125.00 -60.00  126
114  \w     36.00 106.00   0.50    3.00    --  105.75 -99.00  30.00  140
115  \w     35.00  61.00   0.50    3.00    --  105.75 -57.00-150.00   52
116  \w     82.00 110.00   0.50    3.00    --  105.75-125.00 120.00   56
117  \w     40.00  65.00   0.50    3.00    --  105.75-125.00 120.00   50
118  \w     58.00 112.00   0.50    3.00    --  105.75   0.00-150.00  108
119  \w     37.00 101.00   0.50    3.00    --  105.75 -99.00-150.00  128
120  \w     36.00 106.00   0.50    3.00    --  105.75 -99.00 -60.00  140
121  \w     57.00 105.00   0.50    3.00    --  105.75   0.00  60.00   96
122  \w     34.00  59.00   0.50    3.00    --  105.75 -57.00 -90.00   50
123  \w     40.00 106.00   0.50    3.00    --  105.75 -99.00 150.00  132
124  \w     34.00  61.00   0.50    3.00    --  105.75 -57.00  30.00   54
125  \w     54.00  90.00   0.50    3.00    --  105.75 -99.00  90.00   72
126  \w     41.00  98.00   0.50    3.00    --  105.75 -99.00 -30.00  114
;
_diffrn_measurement_device 'four-circle diffractometer'
_diffrn_measurement_device_type 'XtaLAB Synergy, Dualflex, HyPix'
_diffrn_measurement_method '\w scans'
_diffrn_orient_matrix_type 'CrysAlisPro convention (1999,Acta A55,543-557)'
_diffrn_orient_matrix_UB_11 -0.0106779000
_diffrn_orient_matrix_UB_12 -0.0982860000
_diffrn_orient_matrix_UB_13 -0.0109726000
_diffrn_orient_matrix_UB_21 -0.0540201000
_diffrn_orient_matrix_UB_22 -0.0006918000
_diffrn_orient_matrix_UB_23 0.0684415000
_diffrn_orient_matrix_UB_31 -0.0987945000
_diffrn_orient_matrix_UB_32 -0.0541851000
_diffrn_orient_matrix_UB_33 -0.0661188000
_diffrn_radiation_monochromator mirror
_diffrn_radiation_probe x-ray
_diffrn_radiation_type 'Cu K\a'
_diffrn_radiation_wavelength 1.54184
_diffrn_reflns_av_R_equivalents 0.0368
_diffrn_reflns_av_unetI/netI 0.0148
_diffrn_reflns_Laue_measured_fraction_full 0.999
_diffrn_reflns_Laue_measured_fraction_max 0.951
_diffrn_reflns_limit_h_max 19
_diffrn_reflns_limit_h_min -19
_diffrn_reflns_limit_k_max 21
_diffrn_reflns_limit_k_min -21
_diffrn_reflns_limit_l_max 21
_diffrn_reflns_limit_l_min -22
_diffrn_reflns_number 144207
_diffrn_reflns_point_group_measured_fraction_full 0.999
_diffrn_reflns_point_group_measured_fraction_max 0.951
_diffrn_reflns_theta_full 67.684
_diffrn_reflns_theta_max 77.192
_diffrn_reflns_theta_min 2.748
_diffrn_source 'micro-focus sealed X-ray tube'
_diffrn_source_type 'PhotonJet (Cu) X-ray Source'
_exptl_absorpt_coefficient_mu 2.463
_exptl_absorpt_correction_T_max 0.894
_exptl_absorpt_correction_T_min 0.733
_exptl_absorpt_correction_type analytical
_exptl_absorpt_process_details
;
CrysAlisPro 1.171.40.84a (Rigaku Oxford Diffraction, 2020)
Analytical numeric absorption correction using a multifaceted crystal
model based on expressions derived by R.C. Clark & J.S. Reid.
(Clark, R. C. & Reid, J. S. (1995). Acta Cryst. A51, 887-897)
Empirical absorption correction using spherical harmonics,
implemented in SCALE3 ABSPACK scaling algorithm.
;
_exptl_crystal_colour 'clear brown'
_exptl_crystal_density_diffrn 1.429
_exptl_crystal_description block
_exptl_crystal_F_000 1708
_exptl_crystal_recrystallization_method 'Re-crystallisation from solvent: methanol'
_exptl_crystal_size_max 0.211
_exptl_crystal_size_mid 0.162
_exptl_crystal_size_min 0.063
_refine_diff_density_max 0.351
_refine_diff_density_min -0.430
_refine_diff_density_rms 0.042
_refine_ls_extinction_method none
_refine_ls_goodness_of_fit_ref 1.061
_refine_ls_hydrogen_treatment refall
_refine_ls_matrix_type full
_refine_ls_number_parameters 1267
_refine_ls_number_reflns 15597
_refine_ls_number_restraints 0
_refine_ls_restrained_S_all 1.061
_refine_ls_R_factor_all 0.0326
_refine_ls_R_factor_gt 0.0307
_refine_ls_shift/su_max 0.001
_refine_ls_shift/su_mean 0.000
_refine_ls_structure_factor_coef Fsqd
_refine_ls_weighting_details 'w=1/[\s^2^(Fo^2^)+(0.0523P)^2^+1.1542P] where P=(Fo^2^+2Fc^2^)/3'
_refine_ls_weighting_scheme calc
_refine_ls_wR_factor_gt 0.0915
_refine_ls_wR_factor_ref 0.0929
_reflns_Friedel_coverage 0.000
_reflns_number_gt 14470
_reflns_number_total 15597
_reflns_threshold_expression 'I > 2\s(I)'
_cod_data_source_file d5ra01982f2.cif
_cod_data_source_block enamullah_cul102r_takin1
_cod_original_cell_volume 3872.45(3)
_cod_database_code 7250511
_shelx_shelxl_version_number 2017/1
_chemical_oxdiff_formula 'C48 H30 Cl2 Cu N2 O4'
_shelx_space_group_comment
;
The symmetry employed for this shelxl refinement is uniquely defined
by the following loop, which should always be used as a source of
symmetry information in preference to the above space-group names.
They are only intended as comments.
;
_olex2_refinement_description
;
;
_olex2_submission_special_instructions 'No special instructions were received'
_oxdiff_exptl_absorpt_empirical_details
;
Empirical correction (ABSPACK) includes:
- Absorption correction using spherical harmonics
- Frame scaling
;
_oxdiff_exptl_absorpt_empirical_full_max 2.659
_oxdiff_exptl_absorpt_empirical_full_min 0.670

loop_
_space_group_symop_operation_xyz
'x, y, z'
'-x, -y, -z'

loop_
_atom_site_label
_atom_site_type_symbol
_atom_site_fract_x
_atom_site_fract_y
_atom_site_fract_z
_atom_site_U_iso_or_equiv
_atom_site_adp_type
_atom_site_occupancy
_atom_site_site_symmetry_order
_atom_site_calc_flag
_atom_site_refinement_flags_posn
_atom_site_refinement_flags_adp
_atom_site_refinement_flags_occupancy
_atom_site_disorder_assembly
_atom_site_disorder_group
Cu1A Cu 0.79451(2) 0.36602(2) 0.07023(2) 0.03176(6) Uani 1 1 d . . . . .
Cu1B Cu 0.79533(2) 0.87004(2) 0.56795(2) 0.02935(6) Uani 1 1 d . . . . .
Cl1A Cl 0.56821(3) 0.38633(3) -0.27502(2) 0.04532(10) Uani 1 1 d . . . . .
Cl1B Cl 0.59925(3) 0.94022(4) 0.24227(3) 0.05127(11) Uani 1 1 d . . . . .
Cl2A Cl 0.81083(3) 0.43309(4) 0.49271(3) 0.05552(12) Uani 1 1 d . . . . .
Cl2B Cl 0.81714(3) 0.89656(4) 0.98121(3) 0.05835(12) Uani 1 1 d . . . . .
O1B O 0.75277(8) 0.76459(7) 0.59928(6) 0.0362(2) Uani 1 1 d . . . . .
O1A O 0.77506(8) 0.26885(7) 0.10802(6) 0.0411(2) Uani 1 1 d . . . . .
O2B O 0.65969(9) 0.91588(10) 0.57881(7) 0.0476(3) Uani 1 1 d . . . . .
O2A O 0.63956(8) 0.39617(8) 0.07536(6) 0.0426(2) Uani 1 1 d . . . . .
O3B O 0.85831(8) 0.96188(8) 0.52394(6) 0.0401(2) Uani 1 1 d . . . . .
O3A O 0.84575(8) 0.45183(8) 0.01869(7) 0.0427(2) Uani 1 1 d . . . . .
O4B O 1.10980(8) 1.05558(9) 0.82416(8) 0.0502(3) Uani 1 1 d . . . . .
O4A O 1.10747(8) 0.60344(9) 0.35109(8) 0.0529(3) Uani 1 1 d . . . . .
N1A N 0.68974(9) 0.26699(9) -0.03198(7) 0.0314(2) Uani 1 1 d . . . . .
N1B N 0.69682(8) 0.78103(8) 0.45991(7) 0.0295(2) Uani 1 1 d . . . . .
N2A N 0.87639(8) 0.46981(8) 0.18066(7) 0.0291(2) Uani 1 1 d . . . . .
N2B N 0.87945(8) 0.96410(8) 0.68065(7) 0.0276(2) Uani 1 1 d . . . . .
C1A C 0.72384(11) 0.17459(10) 0.06825(9) 0.0342(3) Uani 1 1 d . . . . .
C1B C 0.70001(10) 0.67139(10) 0.55335(8) 0.0308(3) Uani 1 1 d . . . . .
C2A C 0.73561(13) 0.12100(12) 0.11078(10) 0.0428(3) Uani 1 1 d . . . . .
H2A H 0.7815(14) 0.1596(15) 0.1634(12) 0.051(5) Uiso 1 1 d . . . . .
C2B C 0.68868(11) 0.60966(11) 0.59430(9) 0.0369(3) Uani 1 1 d . . . . .
H2B H 0.7193(13) 0.6410(13) 0.6512(11) 0.039(4) Uiso 1 1 d . . . . .
C3A C 0.68558(13) 0.02250(12) 0.07515(10) 0.0439(4) Uani 1 1 d . . . . .
H3A H 0.6957(13) -0.0102(14) 0.1037(11) 0.047(5) Uiso 1 1 d . . . . .
C3B C 0.63480(11) 0.51165(11) 0.55246(10) 0.0386(3) Uani 1 1 d . . . . .
H3B H 0.6301(14) 0.4706(14) 0.5808(12) 0.049(5) Uiso 1 1 d . . . . .
C4A C 0.61707(11) -0.03268(11) -0.00494(10) 0.0372(3) Uani 1 1 d . . . . .
C4B C 0.58708(10) 0.46454(10) 0.46559(9) 0.0347(3) Uani 1 1 d . . . . .
C5A C 0.60312(10) 0.01683(10) -0.04954(9) 0.0343(3) Uani 1 1 d . . . . .
C5B C 0.59617(10) 0.52225(10) 0.42211(9) 0.0312(3) Uani 1 1 d . . . . .
C6B C 0.65248(10) 0.62794(10) 0.46760(8) 0.0293(3) Uani 1 1 d . . . . .
C6A C 0.65854(10) 0.12266(10) -0.01209(9) 0.0315(3) Uani 1 1 d . . . . .
C7A C 0.64425(10) 0.17326(11) -0.05616(8) 0.0323(3) Uani 1 1 d . . . . .
H7A H 0.5953(12) 0.1332(12) -0.1082(11) 0.033(4) Uiso 1 1 d . . . . .
C7B C 0.65093(10) 0.68626(10) 0.42753(8) 0.0297(3) Uani 1 1 d . . . . .
H7B H 0.6099(12) 0.6532(12) 0.3731(10) 0.031(4) Uiso 1 1 d . . . . .
C8A C 0.66279(10) 0.29983(10) -0.08803(8) 0.0311(3) Uani 1 1 d . . . . .
C8B C 0.67731(9) 0.82371(10) 0.41007(8) 0.0291(3) Uani 1 1 d . . . . .
C9A C 0.69297(12) 0.28673(12) -0.16022(9) 0.0378(3) Uani 1 1 d . . . . .
H9A H 0.7310(14) 0.2620(14) -0.1685(11) 0.045(5) Uiso 1 1 d . . . . .
C9B C 0.70634(11) 0.81346(11) 0.33737(9) 0.0334(3) Uani 1 1 d . . . . .
H9B H 0.7380(13) 0.7818(13) 0.3234(11) 0.037(4) Uiso 1 1 d . . . . .
C10A C 0.66647(12) 0.31554(12) -0.21687(9) 0.0391(3) Uani 1 1 d . . . . .
H10A H 0.6901(13) 0.3109(14) -0.2645(12) 0.046(5) Uiso 1 1 d . . . . .
C10B C 0.68515(11) 0.85183(12) 0.28695(9) 0.0367(3) Uani 1 1 d . . . . .
H10B H 0.7070(12) 0.8475(13) 0.2380(11) 0.038(4) Uiso 1 1 d . . . . .
C11A C 0.60726(11) 0.35580(11) -0.20121(9) 0.0349(3) Uani 1 1 d . . . . .
C11B C 0.63346(10) 0.89967(11) 0.30974(9) 0.0363(3) Uani 1 1 d . . . . .
C12A C 0.57754(11) 0.37132(11) -0.12908(9) 0.0342(3) Uani 1 1 d . . . . .
H12A H 0.5379(12) 0.4028(12) -0.1172(10) 0.036(4) Uiso 1 1 d . . . . .
C12B C 0.60628(11) 0.91374(11) 0.38347(9) 0.0352(3) Uani 1 1 d . . . . .
H12B H 0.5699(13) 0.9474(13) 0.3991(11) 0.043(5) Uiso 1 1 d . . . . .
C13A C 0.60658(10) 0.34486(10) -0.07056(8) 0.0308(3) Uani 1 1 d . . . . .
C13B C 0.62859(10) 0.87576(10) 0.43466(8) 0.0304(3) Uani 1 1 d . . . . .
C14A C 0.58067(11) 0.36817(10) 0.01067(8) 0.0326(3) Uani 1 1 d . . . . .
C14B C 0.60003(11) 0.88886(10) 0.51508(9) 0.0336(3) Uani 1 1 d . . . . .
C15B C 0.49721(11) 0.86351(11) 0.51573(9) 0.0358(3) Uani 1 1 d . . . . .
C15A C 0.48184(11) 0.35684(10) 0.01130(9) 0.0337(3) Uani 1 1 d . . . . .
C16B C 0.42233(12) 0.81963(14) 0.44395(11) 0.0518(4) Uani 1 1 d . . . . .
H16B H 0.4374(15) 0.8061(16) 0.3898(14) 0.062(6) Uiso 1 1 d . . . . .
C16A C 0.40107(12) 0.29192(12) -0.05776(10) 0.0406(3) Uani 1 1 d . . . . .
H16A H 0.4117(14) 0.2583(15) -0.1101(13) 0.054(5) Uiso 1 1 d . . . . .
C17A C 0.30895(13) 0.27942(15) -0.05404(12) 0.0506(4) Uani 1 1 d . . . . .
H17A H 0.2488(17) 0.2296(17) -0.1051(14) 0.067(6) Uiso 1 1 d . . . . .
C17B C 0.32644(14) 0.79305(17) 0.44735(13) 0.0637(6) Uani 1 1 d . . . . .
H17B H 0.270(2) 0.762(2) 0.3947(17) 0.092(8) Uiso 1 1 d . . . . .
C18A C 0.29787(15) 0.33259(15) 0.01921(15) 0.0579(5) Uani 1 1 d . . . . .
H18A H 0.2396(19) 0.3244(19) 0.0221(16) 0.082(8) Uiso 1 1 d . . . . .
C18B C 0.30465(15) 0.80752(17) 0.52229(14) 0.0644(6) Uani 1 1 d . . . . .
H18B H 0.2429(19) 0.7899(18) 0.5265(15) 0.075(7) Uiso 1 1 d . . . . .
C19B C 0.37823(16) 0.84931(18) 0.59424(14) 0.0674(6) Uani 1 1 d . . . . .
H19B H 0.3625(19) 0.8560(19) 0.6490(17) 0.091(8) Uiso 1 1 d . . . . .
C19A C 0.37704(16) 0.39628(15) 0.08823(14) 0.0612(5) Uani 1 1 d . . . . .
H19A H 0.368(2) 0.431(2) 0.1383(17) 0.093(8) Uiso 1 1 d . . . . .
C20A C 0.46864(14) 0.40816(13) 0.08530(11) 0.0470(4) Uani 1 1 d . . . . .
H20A H 0.5230(15) 0.4506(15) 0.1320(12) 0.049(5) Uiso 1 1 d . . . . .
C20B C 0.47415(14) 0.87837(15) 0.59151(11) 0.0503(4) Uani 1 1 d . . . . .
H20B H 0.5245(16) 0.9097(16) 0.6410(13) 0.059(6) Uiso 1 1 d . . . . .
C21B C 0.54884(11) 0.47254(11) 0.33594(10) 0.0383(3) Uani 1 1 d . . . . .
H21B H 0.5538(13) 0.5077(14) 0.3014(12) 0.049(5) Uiso 1 1 d . . . . .
C21A C 0.53434(13) -0.04148(12) -0.12852(11) 0.0475(4) Uani 1 1 d . . . . .
H21A H 0.5242(16) -0.0125(16) -0.1618(14) 0.066(6) Uiso 1 1 d . . . . .
C22A C 0.48196(14) -0.14159(13) -0.15983(13) 0.0550(4) Uani 1 1 d . . . . .
H22A H 0.4364(17) -0.1776(17) -0.2153(14) 0.067(6) Uiso 1 1 d . . . . .
C22B C 0.49396(12) 0.37233(12) 0.29614(11) 0.0445(4) Uani 1 1 d . . . . .
H22B H 0.4613(15) 0.3416(15) 0.2384(13) 0.055(5) Uiso 1 1 d . . . . .
C23A C 0.49600(13) -0.18907(12) -0.11511(12) 0.0507(4) Uani 1 1 d . . . . .
H23A H 0.4602(15) -0.2591(16) -0.1372(13) 0.056(5) Uiso 1 1 d . . . . .
C23B C 0.48469(12) 0.31634(12) 0.33999(11) 0.0465(4) Uani 1 1 d . . . . .
H23B H 0.4482(15) 0.2444(15) 0.3114(12) 0.055(5) Uiso 1 1 d . . . . .
C24B C 0.53080(12) 0.36198(11) 0.42311(11) 0.0423(3) Uani 1 1 d . . . . .
H24B H 0.5274(13) 0.3270(14) 0.4557(11) 0.045(5) Uiso 1 1 d . . . . .
C24A C 0.56276(13) -0.13550(12) -0.03930(11) 0.0452(4) Uani 1 1 d . . . . .
H24A H 0.5782(14) -0.1635(15) -0.0066(12) 0.054(5) Uiso 1 1 d . . . . .
C25B C 0.93274(10) 1.04950(11) 0.56022(9) 0.0338(3) Uani 1 1 d . . . . .
C25A C 0.92025(11) 0.53976(12) 0.04999(10) 0.0376(3) Uani 1 1 d . . . . .
C26A C 0.94834(15) 0.58497(15) -0.00605(12) 0.0524(4) Uani 1 1 d . . . . .
H26A H 0.9108(14) 0.5439(14) -0.0619(12) 0.046(5) Uiso 1 1 d . . . . .
C26B C 0.96413(13) 1.10176(13) 0.50982(10) 0.0457(4) Uani 1 1 d . . . . .
H26B H 0.9276(14) 1.0659(14) 0.4524(13) 0.050(5) Uiso 1 1 d . . . . .
C27B C 1.04090(13) 1.19386(13) 0.54246(11) 0.0455(4) Uani 1 1 d . . . . .
H27B H 1.0596(16) 1.2256(16) 0.5071(14) 0.063(6) Uiso 1 1 d . . . . .
C27A C 1.02484(15) 0.67691(15) 0.02167(14) 0.0554(5) Uani 1 1 d . . . . .
H27A H 1.0427(17) 0.7020(18) -0.0196(15) 0.073(7) Uiso 1 1 d . . . . .
C28B C 1.09507(11) 1.24404(11) 0.62779(10) 0.0354(3) Uani 1 1 d . . . . .
C28A C 1.08123(12) 0.73370(12) 0.10596(12) 0.0450(4) Uani 1 1 d . . . . .
C29A C 1.05659(11) 0.69327(11) 0.16394(10) 0.0373(3) Uani 1 1 d . . . . .
C29B C 1.06696(10) 1.19611(10) 0.68043(9) 0.0299(3) Uani 1 1 d . . . . .
C30A C 0.97336(10) 0.59448(11) 0.13464(9) 0.0334(3) Uani 1 1 d . . . . .
C30B C 0.98307(10) 1.09737(10) 0.64557(9) 0.0292(3) Uani 1 1 d . . . . .
C31B C 0.95016(9) 1.05301(10) 0.69989(8) 0.0281(3) Uani 1 1 d . . . . .
H31B H 0.9831(11) 1.0950(12) 0.7569(10) 0.027(4) Uiso 1 1 d . . . . .
C31A C 0.94334(10) 0.55841(10) 0.19427(9) 0.0300(3) Uani 1 1 d . . . . .
H31A H 0.9743(11) 0.6063(12) 0.2507(10) 0.028(4) Uiso 1 1 d . . . . .
C32B C 0.86349(10) 0.94165(9) 0.75021(8) 0.0275(3) Uani 1 1 d . . . . .
C32A C 0.86127(10) 0.45518(9) 0.25359(8) 0.0282(3) Uani 1 1 d . . . . .
C33B C 0.77105(10) 0.91006(10) 0.76456(9) 0.0312(3) Uani 1 1 d . . . . .
H33B H 0.7170(12) 0.8960(12) 0.7241(10) 0.030(4) Uiso 1 1 d . . . . .
C33A C 0.76635(10) 0.41417(10) 0.26273(9) 0.0317(3) Uani 1 1 d . . . . .
H33A H 0.7138(12) 0.3917(12) 0.2199(10) 0.030(4) Uiso 1 1 d . . . . .
C34A C 0.74959(11) 0.40616(11) 0.33535(9) 0.0344(3) Uani 1 1 d . . . . .
H34A H 0.6897(14) 0.3805(13) 0.3440(11) 0.038(4) Uiso 1 1 d . . . . .
C34B C 0.75561(11) 0.89549(11) 0.83522(9) 0.0350(3) Uani 1 1 d . . . . .
H34B H 0.6969(13) 0.8771(12) 0.8490(10) 0.032(4) Uiso 1 1 d . . . . .
C35A C 0.82932(11) 0.44013(11) 0.39977(9) 0.0368(3) Uani 1 1 d . . . . .
C35B C 0.83372(11) 0.91202(11) 0.89106(9) 0.0377(3) Uani 1 1 d . . . . .
C36B C 0.92488(11) 0.93922(11) 0.87631(9) 0.0369(3) Uani 1 1 d . . . . .
H36B H 0.9773(14) 0.9465(13) 0.9120(11) 0.044(5) Uiso 1 1 d . . . . .
C36A C 0.92340(11) 0.47791(12) 0.39109(9) 0.0378(3) Uani 1 1 d . . . . .
H36A H 0.9765(14) 0.4976(14) 0.4348(12) 0.048(5) Uiso 1 1 d . . . . .
C37B C 0.93977(10) 0.95303(10) 0.80500(8) 0.0310(3) Uani 1 1 d . . . . .
C37A C 0.93990(10) 0.48392(10) 0.31746(8) 0.0318(3) Uani 1 1 d . . . . .
C38B C 1.03779(10) 0.97433(11) 0.78741(9) 0.0345(3) Uani 1 1 d . . . . .
C38A C 1.04402(10) 0.51840(12) 0.31084(9) 0.0370(3) Uani 1 1 d . . . . .
C39B C 1.04323(11) 0.89128(12) 0.72753(9) 0.0367(3) Uani 1 1 d . . . . .
C39A C 1.06745(11) 0.44442(12) 0.26013(10) 0.0394(3) Uani 1 1 d . . . . .
C40B C 0.96043(12) 0.79959(12) 0.68287(10) 0.0410(3) Uani 1 1 d . . . . .
H40B H 0.8980(14) 0.7897(14) 0.6911(11) 0.047(5) Uiso 1 1 d . . . . .
C40A C 0.99420(13) 0.34839(13) 0.20995(10) 0.0448(4) Uani 1 1 d . . . . .
H40A H 0.9280(15) 0.3285(14) 0.2081(12) 0.048(5) Uiso 1 1 d . . . . .
C41B C 0.96910(17) 0.72384(16) 0.62804(12) 0.0534(4) Uani 1 1 d . . . . .
H41B H 0.9122(17) 0.6642(17) 0.5996(14) 0.066(6) Uiso 1 1 d . . . . .
C41A C 1.01959(17) 0.28129(16) 0.16413(12) 0.0555(4) Uani 1 1 d . . . . .
H41A H 0.9720(16) 0.2189(16) 0.1317(13) 0.054(6) Uiso 1 1 d . . . . .
C42B C 1.05972(19) 0.73928(19) 0.61881(14) 0.0661(6) Uani 1 1 d . . . . .
H42B H 1.0623(19) 0.684(2) 0.5803(16) 0.090(8) Uiso 1 1 d . . . . .
C42A C 1.11674(19) 0.30920(19) 0.16984(15) 0.0669(6) Uani 1 1 d . . . . .
H42A H 1.1318(17) 0.2672(17) 0.1419(14) 0.069(7) Uiso 1 1 d . . . . .
C43B C 1.14210(19) 0.8294(2) 0.66383(16) 0.0744(7) Uani 1 1 d . . . . .
H43B H 1.199(2) 0.839(2) 0.6562(19) 0.112(10) Uiso 1 1 d . . . . .
C43A C 1.18972(18) 0.4040(2) 0.22130(17) 0.0705(6) Uani 1 1 d . . . . .
H43A H 1.2559(18) 0.4255(18) 0.2282(14) 0.075(7) Uiso 1 1 d . . . . .
C44B C 1.13475(14) 0.90586(17) 0.71770(13) 0.0548(4) Uani 1 1 d . . . . .
H44B H 1.1914(18) 0.9671(18) 0.7524(15) 0.068(7) Uiso 1 1 d . . . . .
C44A C 1.16571(14) 0.47155(17) 0.26582(14) 0.0552(5) Uani 1 1 d . . . . .
H44A H 1.2177(17) 0.5396(18) 0.3036(14) 0.069(7) Uiso 1 1 d . . . . .
C45A C 1.11547(12) 0.75104(12) 0.24676(11) 0.0437(4) Uani 1 1 d . . . . .
H45A H 1.1023(16) 0.7241(17) 0.2911(14) 0.066(6) Uiso 1 1 d . . . . .
C45B C 1.12381(11) 1.24774(11) 0.76400(10) 0.0354(3) Uani 1 1 d . . . . .
H45B H 1.1090(13) 1.2173(14) 0.8034(12) 0.044(5) Uiso 1 1 d . . . . .
C46A C 1.19393(13) 0.84411(12) 0.27121(13) 0.0523(4) Uani 1 1 d . . . . .
H46A H 1.2358(18) 0.8867(18) 0.3332(15) 0.074(7) Uiso 1 1 d . . . . .
C46B C 1.20301(11) 1.34110(11) 0.79383(11) 0.0398(3) Uani 1 1 d . . . . .
H46B H 1.2414(14) 1.3765(15) 0.8537(13) 0.052(5) Uiso 1 1 d . . . . .
C47A C 1.21772(14) 0.88324(13) 0.21407(15) 0.0572(5) Uani 1 1 d . . . . .
H47A H 1.2734(19) 0.947(2) 0.2302(15) 0.082(8) Uiso 1 1 d . . . . .
C47B C 1.22994(11) 1.38785(11) 0.74156(11) 0.0412(3) Uani 1 1 d . . . . .
H47B H 1.2854(16) 1.4528(16) 0.7645(13) 0.058(6) Uiso 1 1 d . . . . .
C48A C 1.16257(14) 0.83011(14) 0.13346(15) 0.0553(5) Uani 1 1 d . . . . .
H48A H 1.1742(16) 0.8501(16) 0.0901(14) 0.062(6) Uiso 1 1 d . . . . .
C48B C 1.17665(11) 1.34008(11) 0.66023(11) 0.0402(3) Uani 1 1 d . . . . .
H48B H 1.1918(14) 1.3675(14) 0.6219(12) 0.046(5) Uiso 1 1 d . . . . .

loop_
_atom_site_aniso_label
_atom_site_aniso_U_11
_atom_site_aniso_U_22
_atom_site_aniso_U_33
_atom_site_aniso_U_23
_atom_site_aniso_U_13
_atom_site_aniso_U_12
Cu1A 0.03547(12) 0.02895(11) 0.02470(10) 0.00986(8) -0.00108(8) 0.01412(9)
Cu1B 0.02794(11) 0.02804(11) 0.02365(10) 0.00923(8) 0.00063(8) 0.00998(9)
Cl1A 0.0489(2) 0.0577(2) 0.03561(18) 0.02594(17) 0.00378(15) 0.02848(19)
Cl1B 0.0512(2) 0.0711(3) 0.0492(2) 0.0392(2) 0.01187(18) 0.0350(2)
Cl2A 0.0505(2) 0.0835(3) 0.0410(2) 0.0379(2) 0.01755(18) 0.0315(2)
Cl2B 0.0560(2) 0.0853(3) 0.0439(2) 0.0427(2) 0.02376(19) 0.0312(2)
O1B 0.0394(5) 0.0289(5) 0.0273(5) 0.0095(4) -0.0014(4) 0.0107(4)
O1A 0.0507(6) 0.0300(5) 0.0299(5) 0.0103(4) -0.0063(4) 0.0151(5)
O2B 0.0451(6) 0.0659(8) 0.0285(5) 0.0130(5) 0.0066(5) 0.0316(6)
O2A 0.0459(6) 0.0493(6) 0.0262(5) 0.0103(5) 0.0019(4) 0.0247(5)
O3B 0.0369(5) 0.0398(6) 0.0290(5) 0.0157(4) 0.0008(4) 0.0086(5)
O3A 0.0439(6) 0.0435(6) 0.0320(5) 0.0187(5) 0.0019(5) 0.0149(5)
O4B 0.0297(5) 0.0479(7) 0.0527(7) 0.0193(6) 0.0047(5) 0.0066(5)
O4A 0.0289(5) 0.0464(7) 0.0633(8) 0.0178(6) 0.0012(5) 0.0093(5)
N1A 0.0353(6) 0.0314(6) 0.0254(5) 0.0094(5) 0.0011(5) 0.0185(5)
N1B 0.0285(6) 0.0304(6) 0.0244(5) 0.0089(5) 0.0026(4) 0.0138(5)
N2A 0.0288(6) 0.0291(6) 0.0260(5) 0.0112(5) 0.0025(4) 0.0133(5)
N2B 0.0257(5) 0.0283(5) 0.0237(5) 0.0107(4) 0.0035(4) 0.0105(5)
C1A 0.0379(7) 0.0315(7) 0.0319(7) 0.0134(6) 0.0062(6) 0.0172(6)
C1B 0.0274(6) 0.0304(7) 0.0296(6) 0.0113(5) 0.0051(5) 0.0124(5)
C2A 0.0515(9) 0.0386(8) 0.0337(8) 0.0165(7) 0.0024(7) 0.0199(7)
C2B 0.0383(8) 0.0369(8) 0.0319(7) 0.0156(6) 0.0058(6) 0.0161(6)
C3A 0.0557(10) 0.0399(8) 0.0431(8) 0.0250(7) 0.0135(7) 0.0241(8)
C3B 0.0386(8) 0.0359(8) 0.0421(8) 0.0202(7) 0.0120(6) 0.0169(6)
C4A 0.0379(8) 0.0331(7) 0.0413(8) 0.0172(6) 0.0160(6) 0.0170(6)
C4B 0.0291(7) 0.0316(7) 0.0401(8) 0.0141(6) 0.0124(6) 0.0133(6)
C5A 0.0314(7) 0.0314(7) 0.0377(7) 0.0124(6) 0.0105(6) 0.0158(6)
C5B 0.0245(6) 0.0298(7) 0.0325(7) 0.0091(6) 0.0080(5) 0.0116(5)
C6B 0.0258(6) 0.0291(7) 0.0288(6) 0.0101(5) 0.0068(5) 0.0124(5)
C6A 0.0320(7) 0.0301(7) 0.0309(7) 0.0112(6) 0.0062(5) 0.0164(6)
C7A 0.0313(7) 0.0339(7) 0.0263(6) 0.0084(6) 0.0012(6) 0.0165(6)
C7B 0.0253(6) 0.0327(7) 0.0235(6) 0.0072(5) 0.0026(5) 0.0132(5)
C8A 0.0320(7) 0.0304(7) 0.0249(6) 0.0082(5) -0.0018(5) 0.0153(6)
C8B 0.0242(6) 0.0295(6) 0.0254(6) 0.0088(5) 0.0002(5) 0.0103(5)
C9A 0.0428(8) 0.0464(9) 0.0299(7) 0.0133(6) 0.0068(6) 0.0296(7)
C9B 0.0326(7) 0.0394(8) 0.0268(6) 0.0109(6) 0.0055(6) 0.0201(6)
C10A 0.0434(8) 0.0493(9) 0.0257(7) 0.0145(6) 0.0072(6) 0.0258(7)
C10B 0.0353(7) 0.0437(8) 0.0263(7) 0.0139(6) 0.0062(6) 0.0175(7)
C11A 0.0353(7) 0.0377(7) 0.0281(6) 0.0137(6) -0.0001(6) 0.0171(6)
C11B 0.0310(7) 0.0438(8) 0.0345(7) 0.0210(6) 0.0037(6) 0.0167(6)
C12A 0.0353(7) 0.0377(7) 0.0313(7) 0.0147(6) 0.0043(6) 0.0205(6)
C12B 0.0310(7) 0.0407(8) 0.0363(7) 0.0174(6) 0.0071(6) 0.0196(6)
C13A 0.0322(7) 0.0306(7) 0.0262(6) 0.0097(5) 0.0027(5) 0.0159(6)
C13B 0.0257(6) 0.0323(7) 0.0282(6) 0.0110(5) 0.0047(5) 0.0126(5)
C14A 0.0391(7) 0.0294(7) 0.0267(6) 0.0104(5) 0.0049(6) 0.0173(6)
C14B 0.0364(7) 0.0326(7) 0.0284(7) 0.0104(6) 0.0073(6) 0.0172(6)
C15B 0.0374(8) 0.0308(7) 0.0360(7) 0.0105(6) 0.0126(6) 0.0174(6)
C15A 0.0418(8) 0.0311(7) 0.0318(7) 0.0153(6) 0.0107(6) 0.0199(6)
C16B 0.0348(8) 0.0593(11) 0.0386(9) 0.0085(8) 0.0100(7) 0.0154(8)
C16A 0.0403(8) 0.0449(9) 0.0352(8) 0.0156(7) 0.0082(6) 0.0220(7)
C17A 0.0403(9) 0.0567(11) 0.0550(10) 0.0275(9) 0.0118(8) 0.0222(8)
C17B 0.0349(9) 0.0722(13) 0.0535(11) 0.0110(10) 0.0107(8) 0.0155(9)
C18A 0.0470(10) 0.0603(12) 0.0811(14) 0.0377(11) 0.0338(10) 0.0308(9)
C18B 0.0394(10) 0.0686(13) 0.0687(13) 0.0188(11) 0.0251(9) 0.0211(9)
C19B 0.0590(12) 0.0863(16) 0.0572(12) 0.0256(11) 0.0338(10) 0.0385(12)
C19A 0.0640(12) 0.0502(11) 0.0661(12) 0.0182(10) 0.0382(11) 0.0287(10)
C20A 0.0509(10) 0.0385(8) 0.0401(8) 0.0097(7) 0.0165(8) 0.0185(8)
C20B 0.0513(10) 0.0611(11) 0.0402(9) 0.0184(8) 0.0191(8) 0.0313(9)
C21B 0.0352(8) 0.0342(7) 0.0349(7) 0.0088(6) 0.0071(6) 0.0142(6)
C21A 0.0442(9) 0.0346(8) 0.0472(9) 0.0083(7) -0.0024(7) 0.0163(7)
C22A 0.0445(10) 0.0368(9) 0.0566(11) 0.0050(8) -0.0025(8) 0.0132(8)
C22B 0.0373(8) 0.0361(8) 0.0381(8) 0.0037(7) 0.0055(7) 0.0115(7)
C23A 0.0431(9) 0.0299(8) 0.0642(11) 0.0132(8) 0.0168(8) 0.0121(7)
C23B 0.0362(8) 0.0289(8) 0.0542(10) 0.0079(7) 0.0127(7) 0.0083(6)
C24B 0.0375(8) 0.0321(8) 0.0522(9) 0.0173(7) 0.0171(7) 0.0136(6)
C24A 0.0472(9) 0.0349(8) 0.0547(10) 0.0219(8) 0.0219(8) 0.0186(7)
C25B 0.0312(7) 0.0366(7) 0.0328(7) 0.0179(6) 0.0074(6) 0.0145(6)
C25A 0.0374(8) 0.0409(8) 0.0405(8) 0.0237(7) 0.0109(6) 0.0199(7)
C26A 0.0551(10) 0.0618(11) 0.0462(10) 0.0341(9) 0.0118(8) 0.0263(9)
C26B 0.0460(9) 0.0502(9) 0.0362(8) 0.0252(8) 0.0064(7) 0.0164(8)
C27B 0.0462(9) 0.0502(9) 0.0468(9) 0.0334(8) 0.0152(7) 0.0198(8)
C27A 0.0557(11) 0.0633(12) 0.0707(12) 0.0504(11) 0.0268(10) 0.0308(10)
C28B 0.0321(7) 0.0358(7) 0.0462(8) 0.0236(7) 0.0157(6) 0.0181(6)
C28A 0.0412(8) 0.0442(9) 0.0660(11) 0.0338(8) 0.0236(8) 0.0254(7)
C29A 0.0346(7) 0.0342(7) 0.0517(9) 0.0214(7) 0.0187(7) 0.0208(6)
C29B 0.0269(6) 0.0303(7) 0.0359(7) 0.0156(6) 0.0110(5) 0.0156(6)
C30A 0.0319(7) 0.0334(7) 0.0396(7) 0.0184(6) 0.0117(6) 0.0179(6)
C30B 0.0259(6) 0.0314(7) 0.0316(6) 0.0157(6) 0.0083(5) 0.0138(5)
C31B 0.0245(6) 0.0285(6) 0.0258(6) 0.0098(5) 0.0034(5) 0.0110(5)
C31A 0.0276(6) 0.0291(7) 0.0303(7) 0.0104(6) 0.0044(5) 0.0141(5)
C32B 0.0273(6) 0.0239(6) 0.0228(6) 0.0079(5) 0.0037(5) 0.0084(5)
C32A 0.0286(6) 0.0254(6) 0.0248(6) 0.0088(5) 0.0021(5) 0.0115(5)
C33B 0.0260(6) 0.0294(7) 0.0317(7) 0.0112(6) 0.0050(6) 0.0108(5)
C33A 0.0263(7) 0.0302(7) 0.0314(7) 0.0115(6) 0.0002(6) 0.0113(6)
C34A 0.0283(7) 0.0347(7) 0.0395(8) 0.0181(6) 0.0089(6) 0.0139(6)
C34B 0.0312(7) 0.0340(7) 0.0367(7) 0.0159(6) 0.0127(6) 0.0128(6)
C35A 0.0388(8) 0.0412(8) 0.0314(7) 0.0186(6) 0.0089(6) 0.0191(7)
C35B 0.0403(8) 0.0396(8) 0.0311(7) 0.0180(6) 0.0130(6) 0.0161(7)
C36B 0.0330(7) 0.0431(8) 0.0293(7) 0.0171(6) 0.0043(6) 0.0148(6)
C36A 0.0320(7) 0.0450(8) 0.0308(7) 0.0168(6) 0.0011(6) 0.0158(6)
C37B 0.0273(6) 0.0310(7) 0.0272(6) 0.0118(5) 0.0052(5) 0.0098(5)
C37A 0.0283(7) 0.0321(7) 0.0289(6) 0.0117(6) 0.0023(5) 0.0123(6)
C38B 0.0263(7) 0.0440(8) 0.0303(7) 0.0205(6) 0.0040(5) 0.0127(6)
C38A 0.0283(7) 0.0463(9) 0.0342(7) 0.0215(7) 0.0021(6) 0.0150(7)
C39B 0.0335(7) 0.0517(9) 0.0318(7) 0.0241(7) 0.0096(6) 0.0223(7)
C39A 0.0379(8) 0.0536(9) 0.0374(8) 0.0284(7) 0.0128(6) 0.0245(7)
C40B 0.0401(8) 0.0484(9) 0.0394(8) 0.0209(7) 0.0106(7) 0.0248(7)
C40A 0.0453(9) 0.0548(10) 0.0412(8) 0.0230(8) 0.0095(7) 0.0292(8)
C41B 0.0669(12) 0.0552(11) 0.0466(9) 0.0217(9) 0.0154(9) 0.0377(10)
C41A 0.0703(13) 0.0600(12) 0.0503(10) 0.0276(9) 0.0196(9) 0.0407(11)
C42B 0.0862(16) 0.0854(16) 0.0578(12) 0.0315(11) 0.0320(11) 0.0652(15)
C42A 0.0889(16) 0.0825(16) 0.0751(14) 0.0483(13) 0.0509(13) 0.0641(15)
C43B 0.0615(13) 0.109(2) 0.0744(15) 0.0383(14) 0.0353(12) 0.0587(15)
C43A 0.0603(13) 0.0880(17) 0.1007(18) 0.0589(15) 0.0505(13) 0.0489(13)
C44B 0.0389(9) 0.0751(13) 0.0549(10) 0.0304(10) 0.0184(8) 0.0297(10)
C44A 0.0436(10) 0.0682(13) 0.0688(12) 0.0407(11) 0.0274(9) 0.0298(10)
C45A 0.0371(8) 0.0328(8) 0.0522(9) 0.0119(7) 0.0163(7) 0.0147(7)
C45B 0.0312(7) 0.0317(7) 0.0383(7) 0.0147(6) 0.0102(6) 0.0123(6)
C46A 0.0408(9) 0.0314(8) 0.0708(12) 0.0109(8) 0.0202(9) 0.0152(7)
C46B 0.0323(7) 0.0311(7) 0.0448(9) 0.0108(7) 0.0082(7) 0.0119(6)
C47A 0.0424(9) 0.0319(8) 0.0965(16) 0.0261(10) 0.0263(10) 0.0182(8)
C47B 0.0325(7) 0.0285(7) 0.0597(10) 0.0185(7) 0.0151(7) 0.0133(6)
C48A 0.0479(10) 0.0489(10) 0.0944(16) 0.0474(11) 0.0359(11) 0.0295(9)
C48B 0.0374(8) 0.0356(8) 0.0589(10) 0.0289(8) 0.0216(7) 0.0196(7)

loop_
_atom_type_symbol
_atom_type_description
_atom_type_scat_dispersion_real
_atom_type_scat_dispersion_imag
_atom_type_scat_source
C C 0.0181 0.0091 'International Tables Vol C Tables 4.2.6.8 and 6.1.1.4'
H H 0.0000 0.0000 'International Tables Vol C Tables 4.2.6.8 and 6.1.1.4'
Cl Cl 0.3639 0.7018 'International Tables Vol C Tables 4.2.6.8 and 6.1.1.4'
Cu Cu -1.9646 0.5888 'International Tables Vol C Tables 4.2.6.8 and 6.1.1.4'
N N 0.0311 0.0180 'International Tables Vol C Tables 4.2.6.8 and 6.1.1.4'
O O 0.0492 0.0322 'International Tables Vol C Tables 4.2.6.8 and 6.1.1.4'

loop_
_exptl_crystal_face_index_h
_exptl_crystal_face_index_k
_exptl_crystal_face_index_l
_exptl_crystal_face_perp_dist
2 -1 -2 0.0242
0 -1 1 0.0638
2 -1 2 0.0706
-1 -1 2 0.0692
-2 2 -1 0.0687
1 1 1 0.0579
-1 2 0 0.0728
-1 1 2 0.0499
1 -1 -2 0.0130
-1 1 1 0.0377

loop_
_geom_angle_atom_site_label_1
_geom_angle_atom_site_label_2
_geom_angle_atom_site_label_3
_geom_angle
_geom_angle_site_symmetry_1
_geom_angle_site_symmetry_3
_geom_angle_publ_flag
O1A Cu1A N1A 90.32(5) . . ?
O1A Cu1A N2A 91.14(4) . . ?
O3A Cu1A O1A 160.34(5) . . ?
O3A Cu1A N1A 90.59(5) . . ?
O3A Cu1A N2A 92.24(5) . . ?
N2A Cu1A N1A 167.37(5) . . ?
O1B Cu1B N1B 89.59(5) . . ?
O1B Cu1B N2B 91.38(4) . . ?
O3B Cu1B O1B 164.94(5) . . ?
O3B Cu1B N1B 89.16(5) . . ?
O3B Cu1B N2B 92.04(5) . . ?
N2B Cu1B N1B 171.65(5) . . ?
C1B O1B Cu1B 129.66(9) . . ?
C1A O1A Cu1A 129.91(9) . . ?
C25B O3B Cu1B 129.89(9) . . ?
C25A O3A Cu1A 128.97(9) . . ?
C7A N1A Cu1A 126.63(10) . . ?
C7A N1A C8A 116.03(11) . . ?
C8A N1A Cu1A 117.28(9) . . ?
C7B N1B Cu1B 126.09(9) . . ?
C7B N1B C8B 116.65(11) . . ?
C8B N1B Cu1B 117.17(9) . . ?
C31A N2A Cu1A 123.93(9) . . ?
C31A N2A C32A 115.03(11) . . ?
C32A N2A Cu1A 120.88(9) . . ?
C31B N2B Cu1B 124.18(9) . . ?
C31B N2B C32B 114.44(11) . . ?
C32B N2B Cu1B 121.28(8) . . ?
O1A C1A C2A 116.32(13) . . ?
O1A C1A C6A 124.87(13) . . ?
C6A C1A C2A 118.81(13) . . ?
O1B C1B C2B 116.49(12) . . ?
O1B C1B C6B 124.69(13) . . ?
C6B C1B C2B 118.81(13) . . ?
C1A C2A H2A 114.9(12) . . ?
C3A C2A C1A 121.22(15) . . ?
C3A C2A H2A 123.8(12) . . ?
C1B C2B H2B 116.3(11) . . ?
C3B C2B C1B 121.35(14) . . ?
C3B C2B H2B 122.3(11) . . ?
C2A C3A H3A 119.3(12) . . ?
C2A C3A C4A 121.75(14) . . ?
C4A C3A H3A 119.0(12) . . ?
C2B C3B H3B 120.3(11) . . ?
C2B C3B C4B 121.82(14) . . ?
C4B C3B H3B 117.9(11) . . ?
C5A C4A C3A 119.15(13) . . ?
C24A C4A C3A 120.60(15) . . ?
C24A C4A C5A 120.24(15) . . ?
C5B C4B C3B 119.08(13) . . ?
C24B C4B C3B 120.90(14) . . ?
C24B C4B C5B 120.02(14) . . ?
C4A C5A C6A 119.12(13) . . ?
C21A C5A C4A 116.72(14) . . ?
C21A C5A C6A 124.16(14) . . ?
C4B C5B C6B 119.10(13) . . ?
C21B C5B C4B 117.17(13) . . ?
C21B C5B C6B 123.73(13) . . ?
C1B C6B C5B 119.81(12) . . ?
C1B C6B C7B 120.36(12) . . ?
C7B C6B C5B 119.52(12) . . ?
C1A C6A C5A 119.92(13) . . ?
C1A C6A C7A 120.51(13) . . ?
C7A C6A C5A 119.55(13) . . ?
N1A C7A C6A 126.75(13) . . ?
N1A C7A H7A 117.7(10) . . ?
C6A C7A H7A 115.5(10) . . ?
N1B C7B C6B 126.64(12) . . ?
N1B C7B H7B 116.6(10) . . ?
C6B C7B H7B 116.7(10) . . ?
C9A C8A N1A 119.24(12) . . ?
C9A C8A C13A 120.08(13) . . ?
C13A C8A N1A 120.69(12) . . ?
C9B C8B N1B 120.01(12) . . ?
C9B C8B C13B 120.20(13) . . ?
C13B C8B N1B 119.79(12) . . ?
C8A C9A H9A 118.8(12) . . ?
C10A C9A C8A 120.92(14) . . ?
C10A C9A H9A 120.2(12) . . ?
C8B C9B H9B 119.1(11) . . ?
C10B C9B C8B 120.67(14) . . ?
C10B C9B H9B 120.2(11) . . ?
C9A C10A H10A 121.7(11) . . ?
C11A C10A C9A 118.77(14) . . ?
C11A C10A H10A 119.4(11) . . ?
C9B C10B H10B 121.4(10) . . ?
C11B C10B C9B 118.89(13) . . ?
C11B C10B H10B 119.7(10) . . ?
C10A C11A Cl1A 119.01(11) . . ?
C10A C11A C12A 121.53(13) . . ?
C12A C11A Cl1A 119.45(11) . . ?
C10B C11B Cl1B 118.70(11) . . ?
C10B C11B C12B 121.64(13) . . ?
C12B C11B Cl1B 119.64(11) . . ?
C11A C12A H12A 121.0(10) . . ?
C11A C12A C13A 119.79(13) . . ?
C13A C12A H12A 119.1(10) . . ?
C11B C12B H12B 121.2(11) . . ?
C11B C12B C13B 119.31(13) . . ?
C13B C12B H12B 119.4(11) . . ?
C8A C13A C14A 121.16(12) . . ?
C12A C13A C8A 118.81(13) . . ?
C12A C13A C14A 119.99(12) . . ?
C8B C13B C14B 119.68(12) . . ?
C12B C13B C8B 119.19(13) . . ?
C12B C13B C14B 121.12(12) . . ?
O2A C14A C13A 120.69(13) . . ?
O2A C14A C15A 120.38(13) . . ?
C15A C14A C13A 118.92(12) . . ?
O2B C14B C13B 120.24(13) . . ?
O2B C14B C15B 119.90(13) . . ?
C15B C14B C13B 119.78(12) . . ?
C16B C15B C14B 123.08(13) . . ?
C16B C15B C20B 118.70(15) . . ?
C20B C15B C14B 118.06(14) . . ?
C16A C15A C14A 122.14(13) . . ?
C16A C15A C20A 118.90(15) . . ?
C20A C15A C14A 118.81(14) . . ?
C15B C16B H16B 119.3(12) . . ?
C15B C16B C17B 120.98(17) . . ?
C17B C16B H16B 119.7(13) . . ?
C15A C16A H16A 118.2(12) . . ?
C17A C16A C15A 120.84(16) . . ?
C17A C16A H16A 120.9(12) . . ?
C16A C17A H17A 120.4(12) . . ?
C18A C17A C16A 119.36(18) . . ?
C18A C17A H17A 120.2(12) . . ?
C16B C17B H17B 122.1(15) . . ?
C18B C17B C16B 119.7(2) . . ?
C18B C17B H17B 118.2(15) . . ?
C17A C18A H18A 119.8(17) . . ?
C19A C18A C17A 120.34(17) . . ?
C19A C18A H18A 119.9(17) . . ?
C17B C18B H18B 121.9(16) . . ?
C17B C18B C19B 119.97(18) . . ?
C19B C18B H18B 118.2(15) . . ?
C18B C19B H19B 120.8(15) . . ?
C20B C19B C18B 120.55(18) . . ?
C20B C19B H19B 118.6(15) . . ?
C18A C19A H19A 119.1(17) . . ?
C18A C19A C20A 120.62(18) . . ?
C20A C19A H19A 120.2(17) . . ?
C15A C20A H20A 118.5(12) . . ?
C19A C20A C15A 119.92(17) . . ?
C19A C20A H20A 121.6(12) . . ?
C15B C20B H20B 119.7(13) . . ?
C19B C20B C15B 120.06(18) . . ?
C19B C20B H20B 120.3(13) . . ?
C5B C21B H21B 121.7(11) . . ?
C22B C21B C5B 121.56(15) . . ?
C22B C21B H21B 116.8(11) . . ?
C5A C21A H21A 120.3(14) . . ?
C22A C21A C5A 121.51(17) . . ?
C22A C21A H21A 118.2(14) . . ?
C21A C22A H22A 117.3(13) . . ?
C21A C22A C23A 121.08(18) . . ?
C23A C22A H22A 121.5(13) . . ?
C21B C22B H22B 119.0(12) . . ?
C21B C22B C23B 120.65(16) . . ?
C23B C22B H22B 120.3(12) . . ?
C22A C23A H23A 121.3(12) . . ?
C24A C23A C22A 119.18(16) . . ?
C24A C23A H23A 119.5(12) . . ?
C22B C23B H23B 121.2(12) . . ?
C24B C23B C22B 119.34(15) . . ?
C24B C23B H23B 119.4(12) . . ?
C4B C24B H24B 116.2(11) . . ?
C23B C24B C4B 121.25(16) . . ?
C23B C24B H24B 122.5(11) . . ?
C4A C24A H24A 115.3(12) . . ?
C23A C24A C4A 121.25(17) . . ?
C23A C24A H24A 123.4(12) . . ?
O3B C25B C26B 117.04(13) . . ?
O3B C25B C30B 124.41(13) . . ?
C30B C25B C26B 118.53(14) . . ?
O3A C25A C26A 117.03(15) . . ?
O3A C25A C30A 124.59(13) . . ?
C30A C25A C26A 118.36(15) . . ?
C25A C26A H26A 114.0(12) . . ?
C27A C26A C25A 120.84(18) . . ?
C27A C26A H26A 125.1(12) . . ?
C25B C26B H26B 115.2(12) . . ?
C27B C26B C25B 121.21(15) . . ?
C27B C26B H26B 123.6(12) . . ?
C26B C27B H27B 118.7(14) . . ?
C26B C27B C28B 122.07(14) . . ?
C28B C27B H27B 119.3(14) . . ?
C26A C27A H27A 117.0(14) . . ?
C26A C27A C28A 122.54(16) . . ?
C28A C27A H27A 120.3(14) . . ?
C29B C28B C27B 119.07(14) . . ?
C48B C28B C27B 121.01(14) . . ?
C48B C28B C29B 119.91(14) . . ?
C27A C28A C29A 119.10(15) . . ?
C27A C28A C48A 121.49(17) . . ?
C29A C28A C48A 119.41(18) . . ?
C28A C29A C30A 118.65(15) . . ?
C45A C29A C28A 117.51(15) . . ?
C45A C29A C30A 123.84(14) . . ?
C28B C29B C30B 118.87(13) . . ?
C45B C29B C28B 117.17(13) . . ?
C45B C29B C30B 123.96(12) . . ?
C25A C30A C29A 120.50(13) . . ?
C25A C30A C31A 121.17(13) . . ?
C31A C30A C29A 118.16(13) . . ?
C25B C30B C29B 120.21(12) . . ?
C25B C30B C31B 121.13(13) . . ?
C31B C30B C29B 118.57(12) . . ?
N2B C31B C30B 128.02(13) . . ?
N2B C31B H31B 117.9(9) . . ?
C30B C31B H31B 114.1(10) . . ?
N2A C31A C30A 127.74(13) . . ?
N2A C31A H31A 117.8(9) . . ?
C30A C31A H31A 114.3(9) . . ?
C33B C32B N2B 119.55(12) . . ?
C33B C32B C37B 119.56(12) . . ?
C37B C32B N2B 120.87(12) . . ?
C33A C32A N2A 119.41(12) . . ?
C33A C32A C37A 119.18(12) . . ?
C37A C32A N2A 121.38(12) . . ?
C32B C33B H33B 119.6(10) . . ?
C34B C33B C32B 120.73(13) . . ?
C34B C33B H33B 119.7(10) . . ?
C32A C33A H33A 119.9(10) . . ?
C34A C33A C32A 121.10(13) . . ?
C34A C33A H33A 119.0(10) . . ?
C33A C34A H34A 124.1(11) . . ?
C33A C34A C35A 118.71(13) . . ?
C35A C34A H34A 117.2(11) . . ?
C33B C34B H34B 124.6(10) . . ?
C33B C34B C35B 118.72(13) . . ?
C35B C34B H34B 116.7(10) . . ?
C34A C35A Cl2A 119.81(12) . . ?
C36A C35A Cl2A 119.02(11) . . ?
C36A C35A C34A 121.16(13) . . ?
C34B C35B Cl2B 119.75(11) . . ?
C36B C35B Cl2B 118.70(12) . . ?
C36B C35B C34B 121.53(13) . . ?
C35B C36B H36B 122.2(11) . . ?
C35B C36B C37B 119.48(14) . . ?
C37B C36B H36B 118.2(11) . . ?
C35A C36A H36A 119.8(11) . . ?
C35A C36A C37A 120.06(13) . . ?
C37A C36A H36A 120.1(11) . . ?
C32B C37B C38B 122.26(12) . . ?
C36B C37B C32B 119.81(13) . . ?
C36B C37B C38B 117.82(12) . . ?
C32A C37A C38A 123.96(12) . . ?
C36A C37A C32A 119.63(13) . . ?
C36A C37A C38A 116.37(12) . . ?
O4B C38B C37B 120.67(14) . . ?
O4B C38B C39B 122.00(13) . . ?
C39B C38B C37B 117.24(12) . . ?
O4A C38A C37A 120.07(14) . . ?
O4A C38A C39A 121.62(14) . . ?
C39A C38A C37A 118.10(13) . . ?
C40B C39B C38B 122.06(13) . . ?
C40B C39B C44B 119.37(16) . . ?
C44B C39B C38B 118.55(16) . . ?
C40A C39A C38A 121.67(14) . . ?
C40A C39A C44A 119.56(17) . . ?
C44A C39A C38A 118.73(16) . . ?
C39B C40B H40B 118.9(12) . . ?
C41B C40B C39B 120.09(17) . . ?
C41B C40B H40B 121.0(12) . . ?
C39A C40A H40A 120.2(12) . . ?
C41A C40A C39A 119.71(17) . . ?
C41A C40A H40A 120.1(12) . . ?
C40B C41B H41B 117.2(14) . . ?
C42B C41B C40B 119.9(2) . . ?
C42B C41B H41B 122.9(14) . . ?
C40A C41A H41A 119.7(14) . . ?
C42A C41A C40A 120.1(2) . . ?
C42A C41A H41A 120.2(13) . . ?
C41B C42B H42B 117.1(16) . . ?
C41B C42B C43B 120.3(2) . . ?
C43B C42B H42B 122.7(16) . . ?
C41A C42A H42A 119.5(16) . . ?
C41A C42A C43A 120.2(2) . . ?
C43A C42A H42A 120.2(16) . . ?
C42B C43B H43B 120(2) . . ?
C42B C43B C44B 120.6(2) . . ?
C44B C43B H43B 120(2) . . ?
C42A C43A H43A 123.3(15) . . ?
C44A C43A C42A 120.3(2) . . ?
C44A C43A H43A 116.4(16) . . ?
C39B C44B H44B 118.5(14) . . ?
C43B C44B C39B 119.7(2) . . ?
C43B C44B H44B 121.6(14) . . ?
C39A C44A H44A 119.1(13) . . ?
C43A C44A C39A 120.0(2) . . ?
C43A C44A H44A 120.9(13) . . ?
C29A C45A H45A 120.7(13) . . ?
C46A C45A C29A 121.54(17) . . ?
C46A C45A H45A 117.8(13) . . ?
C29B C45B H45B 120.9(11) . . ?
C46B C45B C29B 121.66(14) . . ?
C46B C45B H45B 117.4(11) . . ?
C45A C46A H46A 120.6(13) . . ?
C45A C46A C47A 120.65(19) . . ?
C47A C46A H46A 118.7(13) . . ?
C45B C46B H46B 120.0(12) . . ?
C45B C46B C47B 120.75(15) . . ?
C47B C46B H46B 119.2(12) . . ?
C46A C47A H47A 121.1(15) . . ?
C48A C47A C46A 119.78(17) . . ?
C48A C47A H47A 119.1(15) . . ?
C46B C47B H47B 118.4(13) . . ?
C48B C47B C46B 119.23(15) . . ?
C48B C47B H47B 122.3(12) . . ?
C28A C48A H48A 113.2(14) . . ?
C47A C48A C28A 121.10(18) . . ?
C47A C48A H48A 125.6(14) . . ?
C28B C48B H48B 115.7(12) . . ?
C47B C48B C28B 121.28(15) . . ?
C47B C48B H48B 123.0(12) . . ?

loop_
_geom_bond_atom_site_label_1
_geom_bond_atom_site_label_2
_geom_bond_distance
_geom_bond_site_symmetry_2
_geom_bond_publ_flag
Cu1A O1A 1.9068(10) . ?
Cu1A O3A 1.9022(11) . ?
Cu1A N1A 1.9562(11) . ?
Cu1A N2A 1.9561(11) . ?
Cu1B O1B 1.9118(10) . ?
Cu1B O3B 1.9036(11) . ?
Cu1B N1B 1.9627(11) . ?
Cu1B N2B 1.9574(11) . ?
Cl1A C11A 1.7442(14) . ?
Cl1B C11B 1.7455(14) . ?
Cl2A C35A 1.7401(15) . ?
Cl2B C35B 1.7383(14) . ?
O1B C1B 1.2981(17) . ?
O1A C1A 1.2978(18) . ?
O2B C14B 1.2208(18) . ?
O2A C14A 1.2224(17) . ?
O3B C25B 1.2914(18) . ?
O3A C25A 1.2950(19) . ?
O4B C38B 1.2182(19) . ?
O4A C38A 1.217(2) . ?
N1A C7A 1.2994(19) . ?
N1A C8A 1.4287(17) . ?
N1B C7B 1.3021(18) . ?
N1B C8B 1.4247(17) . ?
N2A C31A 1.3137(18) . ?
N2A C32A 1.4252(17) . ?
N2B C31B 1.3113(18) . ?
N2B C32B 1.4289(16) . ?
C1A C2A 1.435(2) . ?
C1A C6A 1.4102(19) . ?
C1B C2B 1.434(2) . ?
C1B C6B 1.4142(19) . ?
C2A H2A 0.94(2) . ?
C2A C3A 1.352(2) . ?
C2B H2B 0.932(18) . ?
C2B C3B 1.351(2) . ?
C3A H3A 0.929(19) . ?
C3A C4A 1.424(2) . ?
C3B H3B 0.978(19) . ?
C3B C4B 1.427(2) . ?
C4A C5A 1.416(2) . ?
C4A C24A 1.413(2) . ?
C4B C5B 1.418(2) . ?
C4B C24B 1.411(2) . ?
C5A C6A 1.453(2) . ?
C5A C21A 1.411(2) . ?
C5B C6B 1.4561(19) . ?
C5B C21B 1.414(2) . ?
C6B C7B 1.4188(19) . ?
C6A C7A 1.4268(19) . ?
C7A H7A 0.953(17) . ?
C7B H7B 0.939(17) . ?
C8A C9A 1.386(2) . ?
C8A C13A 1.4007(19) . ?
C8B C9B 1.3868(19) . ?
C8B C13B 1.4005(19) . ?
C9A H9A 0.871(19) . ?
C9A C10A 1.383(2) . ?
C9B H9B 0.877(18) . ?
C9B C10B 1.384(2) . ?
C10A H10A 0.946(19) . ?
C10A C11A 1.381(2) . ?
C10B H10B 0.953(18) . ?
C10B C11B 1.383(2) . ?
C11A C12A 1.381(2) . ?
C11B C12B 1.388(2) . ?
C12A H12A 0.983(17) . ?
C12A C13A 1.3976(19) . ?
C12B H12B 0.972(18) . ?
C12B C13B 1.397(2) . ?
C13A C14A 1.5014(19) . ?
C13B C14B 1.5075(19) . ?
C14A C15A 1.491(2) . ?
C14B C15B 1.488(2) . ?
C15B C16B 1.388(2) . ?
C15B C20B 1.393(2) . ?
C15A C16A 1.389(2) . ?
C15A C20A 1.394(2) . ?
C16B H16B 0.98(2) . ?
C16B C17B 1.390(2) . ?
C16A H16A 0.98(2) . ?
C16A C17A 1.387(2) . ?
C17A H17A 1.03(2) . ?
C17A C18A 1.380(3) . ?
C17B H17B 1.04(3) . ?
C17B C18B 1.371(3) . ?
C18A H18A 0.88(3) . ?
C18A C19A 1.375(3) . ?
C18B H18B 0.90(2) . ?
C18B C19B 1.385(3) . ?
C19B H19B 1.01(3) . ?
C19B C20B 1.382(3) . ?
C19A H19A 0.95(3) . ?
C19A C20A 1.380(3) . ?
C20A H20A 0.94(2) . ?
C20B H20B 0.94(2) . ?
C21B H21B 0.984(19) . ?
C21B C22B 1.378(2) . ?
C21A H21A 0.94(2) . ?
C21A C22A 1.378(2) . ?
C22A H22A 0.98(2) . ?
C22A C23A 1.388(3) . ?
C22B H22B 0.95(2) . ?
C22B C23B 1.398(3) . ?
C23A H23A 0.96(2) . ?
C23A C24A 1.359(3) . ?
C23B H23B 0.99(2) . ?
C23B C24B 1.367(3) . ?
C24B H24B 0.956(19) . ?
C24A H24A 0.95(2) . ?
C25B C26B 1.440(2) . ?
C25B C30B 1.413(2) . ?
C25A C26A 1.444(2) . ?
C25A C30A 1.410(2) . ?
C26A H26A 0.94(2) . ?
C26A C27A 1.353(3) . ?
C26B H26B 0.96(2) . ?
C26B C27B 1.349(2) . ?
C27B H27B 0.95(2) . ?
C27B C28B 1.425(2) . ?
C27A H27A 0.97(2) . ?
C27A C28A 1.418(3) . ?
C28B C29B 1.4199(19) . ?
C28B C48B 1.417(2) . ?
C28A C29A 1.418(2) . ?
C28A C48A 1.428(3) . ?
C29A C30A 1.460(2) . ?
C29A C45A 1.409(2) . ?
C29B C30B 1.4558(19) . ?
C29B C45B 1.410(2) . ?
C30A C31A 1.415(2) . ?
C30B C31B 1.4185(19) . ?
C31B H31B 0.948(16) . ?
C31A H31A 0.957(17) . ?
C32B C33B 1.3935(19) . ?
C32B C37B 1.3947(19) . ?
C32A C33A 1.3954(19) . ?
C32A C37A 1.3976(19) . ?
C33B H33B 0.959(17) . ?
C33B C34B 1.386(2) . ?
C33A H33A 0.918(17) . ?
C33A C34A 1.382(2) . ?
C34A H34A 0.900(18) . ?
C34A C35A 1.388(2) . ?
C34B H34B 0.921(17) . ?
C34B C35B 1.386(2) . ?
C35A C36A 1.379(2) . ?
C35B C36B 1.381(2) . ?
C36B H36B 0.943(19) . ?
C36B C37B 1.3905(19) . ?
C36A H36A 0.949(19) . ?
C36A C37A 1.387(2) . ?
C37B C38B 1.5116(19) . ?
C37A C38A 1.5120(19) . ?
C38B C39B 1.486(2) . ?
C38A C39A 1.486(2) . ?
C39B C40B 1.390(2) . ?
C39B C44B 1.392(2) . ?
C39A C40A 1.393(2) . ?
C39A C44A 1.395(2) . ?
C40B H40B 0.957(19) . ?
C40B C41B 1.389(2) . ?
C40A H40A 0.94(2) . ?
C40A C41A 1.392(3) . ?
C41B H41B 0.92(2) . ?
C41B C42B 1.372(3) . ?
C41A H41A 0.91(2) . ?
C41A C42A 1.376(3) . ?
C42B H42B 0.97(3) . ?
C42B C43B 1.375(4) . ?
C42A H42A 0.86(2) . ?
C42A C43A 1.384(4) . ?
C43B H43B 0.87(3) . ?
C43B C44B 1.380(3) . ?
C43A H43A 0.92(2) . ?
C43A C44A 1.375(3) . ?
C44B H44B 0.95(2) . ?
C44A H44A 1.00(2) . ?
C45A H45A 1.04(2) . ?
C45A C46A 1.383(2) . ?
C45B H45B 0.993(19) . ?
C45B C46B 1.379(2) . ?
C46A H46A 1.04(2) . ?
C46A C47A 1.389(3) . ?
C46B H46B 1.00(2) . ?
C46B C47B 1.399(2) . ?
C47A H47A 0.96(3) . ?
C47A C48A 1.361(3) . ?
C47B H47B 0.96(2) . ?
C47B C48B 1.365(3) . ?
C48A H48A 0.95(2) . ?
C48B H48B 0.944(19) . ?

loop_
_geom_torsion_atom_site_label_1
_geom_torsion_atom_site_label_2
_geom_torsion_atom_site_label_3
_geom_torsion_atom_site_label_4
_geom_torsion
_geom_torsion_site_symmetry_1
_geom_torsion_site_symmetry_2
_geom_torsion_site_symmetry_3
_geom_torsion_site_symmetry_4
_geom_torsion_publ_flag
Cu1A O1A C1A C2A 170.98(11) . . . . ?
Cu1A O1A C1A C6A -9.3(2) . . . . ?
Cu1A O3A C25A C26A 174.37(12) . . . . ?
Cu1A O3A C25A C30A -7.4(2) . . . . ?
Cu1A N1A C7A C6A 2.3(2) . . . . ?
Cu1A N1A C8A C9A 104.55(14) . . . . ?
Cu1A N1A C8A C13A -75.41(15) . . . . ?
Cu1A N2A C31A C30A -4.0(2) . . . . ?
Cu1A N2A C32A C33A -47.65(16) . . . . ?
Cu1A N2A C32A C37A 134.43(11) . . . . ?
Cu1B O1B C1B C2B 173.71(10) . . . . ?
Cu1B O1B C1B C6B -7.5(2) . . . . ?
Cu1B O3B C25B C26B 179.87(11) . . . . ?
Cu1B O3B C25B C30B -1.7(2) . . . . ?
Cu1B N1B C7B C6B 9.1(2) . . . . ?
Cu1B N1B C8B C9B 110.38(13) . . . . ?
Cu1B N1B C8B C13B -69.77(14) . . . . ?
Cu1B N2B C31B C30B -3.1(2) . . . . ?
Cu1B N2B C32B C33B -53.64(15) . . . . ?
Cu1B N2B C32B C37B 127.81(11) . . . . ?
Cl1A C11A C12A C13A 178.46(11) . . . . ?
Cl1B C11B C12B C13B 176.04(11) . . . . ?
Cl2A C35A C36A C37A 179.76(12) . . . . ?
Cl2B C35B C36B C37B -179.25(12) . . . . ?
O1B C1B C2B C3B 179.60(14) . . . . ?
O1B C1B C6B C5B 179.18(13) . . . . ?
O1B C1B C6B C7B -7.3(2) . . . . ?
O1A C1A C2A C3A 179.84(16) . . . . ?
O1A C1A C6A C5A -178.40(14) . . . . ?
O1A C1A C6A C7A -0.2(2) . . . . ?
O2B C14B C15B C16B -170.73(17) . . . . ?
O2B C14B C15B C20B 4.5(2) . . . . ?
O2A C14A C15A C16A -153.66(15) . . . . ?
O2A C14A C15A C20A 21.8(2) . . . . ?
O3B C25B C26B C27B 179.65(16) . . . . ?
O3B C25B C30B C29B 179.39(13) . . . . ?
O3B C25B C30B C31B -4.1(2) . . . . ?
O3A C25A C26A C27A 179.49(17) . . . . ?
O3A C25A C30A C29A 179.91(14) . . . . ?
O3A C25A C30A C31A -4.9(2) . . . . ?
O4B C38B C39B C40B -177.14(14) . . . . ?
O4B C38B C39B C44B 4.4(2) . . . . ?
O4A C38A C39A C40A -175.90(15) . . . . ?
O4A C38A C39A C44A 6.6(2) . . . . ?
N1A C8A C9A C10A 178.52(14) . . . . ?
N1A C8A C13A C12A -176.72(13) . . . . ?
N1A C8A C13A C14A 5.6(2) . . . . ?
N1B C8B C9B C10B 177.93(13) . . . . ?
N1B C8B C13B C12B -177.34(12) . . . . ?
N1B C8B C13B C14B 1.92(19) . . . . ?
N2A C32A C33A C34A -174.65(13) . . . . ?
N2A C32A C37A C36A 173.22(13) . . . . ?
N2A C32A C37A C38A -9.3(2) . . . . ?
N2B C32B C33B C34B -174.66(13) . . . . ?
N2B C32B C37B C36B 174.19(13) . . . . ?
N2B C32B C37B C38B -9.5(2) . . . . ?
C1A C2A C3A C4A -1.8(3) . . . . ?
C1A C6A C7A N1A 3.6(2) . . . . ?
C1B C2B C3B C4B 0.4(2) . . . . ?
C1B C6B C7B N1B 6.1(2) . . . . ?
C2A C1A C6A C5A 1.3(2) . . . . ?
C2A C1A C6A C7A 179.54(14) . . . . ?
C2A C3A C4A C5A 2.0(2) . . . . ?
C2A C3A C4A C24A -177.36(16) . . . . ?
C2B C1B C6B C5B -2.09(19) . . . . ?
C2B C1B C6B C7B 171.48(13) . . . . ?
C2B C3B C4B C5B -0.3(2) . . . . ?
C2B C3B C4B C24B -179.76(15) . . . . ?
C3A C4A C5A C6A -0.5(2) . . . . ?
C3A C4A C5A C21A -179.97(15) . . . . ?
C3A C4A C24A C23A 178.96(16) . . . . ?
C3B C4B C5B C6B -1.08(19) . . . . ?
C3B C4B C5B C21B 179.14(13) . . . . ?
C3B C4B C24B C23B 179.84(15) . . . . ?
C4A C5A C6A C1A -1.1(2) . . . . ?
C4A C5A C6A C7A -179.34(13) . . . . ?
C4A C5A C21A C22A 1.3(2) . . . . ?
C4B C5B C6B C1B 2.26(19) . . . . ?
C4B C5B C6B C7B -171.36(12) . . . . ?
C4B C5B C21B C22B 1.7(2) . . . . ?
C5A C4A C24A C23A -0.3(2) . . . . ?
C5A C6A C7A N1A -178.20(13) . . . . ?
C5A C21A C22A C23A -0.9(3) . . . . ?
C5B C4B C24B C23B 0.3(2) . . . . ?
C5B C6B C7B N1B 179.68(13) . . . . ?
C5B C21B C22B C23B -1.0(2) . . . . ?
C6B C1B C2B C3B 0.8(2) . . . . ?
C6B C5B C21B C22B -178.06(14) . . . . ?
C6A C1A C2A C3A 0.1(2) . . . . ?
C6A C5A C21A C22A -178.17(16) . . . . ?
C7A N1A C8A C9A -72.79(18) . . . . ?
C7A N1A C8A C13A 107.25(15) . . . . ?
C7B N1B C8B C9B -66.34(17) . . . . ?
C7B N1B C8B C13B 113.50(14) . . . . ?
C8A N1A C7A C6A 179.39(13) . . . . ?
C8A C9A C10A C11A -1.5(2) . . . . ?
C8A C13A C14A O2A 37.5(2) . . . . ?
C8A C13A C14A C15A -142.64(14) . . . . ?
C8B N1B C7B C6B -174.52(13) . . . . ?
C8B C9B C10B C11B -0.8(2) . . . . ?
C8B C13B C14B O2B 48.0(2) . . . . ?
C8B C13B C14B C15B -128.60(14) . . . . ?
C9A C8A C13A C12A 3.3(2) . . . . ?
C9A C8A C13A C14A -174.38(14) . . . . ?
C9A C10A C11A Cl1A -176.63(12) . . . . ?
C9A C10A C11A C12A 2.6(2) . . . . ?
C9B C8B C13B C12B 2.5(2) . . . . ?
C9B C8B C13B C14B -178.23(13) . . . . ?
C9B C10B C11B Cl1B -175.45(12) . . . . ?
C9B C10B C11B C12B 2.9(2) . . . . ?
C10A C11A C12A C13A -0.8(2) . . . . ?
C10B C11B C12B C13B -2.3(2) . . . . ?
C11A C12A C13A C8A -2.2(2) . . . . ?
C11A C12A C13A C14A 175.55(13) . . . . ?
C11B C12B C13B C8B -0.5(2) . . . . ?
C11B C12B C13B C14B -179.70(13) . . . . ?
C12A C13A C14A O2A -140.18(15) . . . . ?
C12A C13A C14A C15A 39.69(19) . . . . ?
C12B C13B C14B O2B -132.72(16) . . . . ?
C12B C13B C14B C15B 50.64(19) . . . . ?
C13A C8A C9A C10A -1.5(2) . . . . ?
C13A C14A C15A C16A 26.5(2) . . . . ?
C13A C14A C15A C20A -158.02(14) . . . . ?
C13B C8B C9B C10B -1.9(2) . . . . ?
C13B C14B C15B C16B 5.9(2) . . . . ?
C13B C14B C15B C20B -178.81(15) . . . . ?
C14A C15A C16A C17A 176.75(15) . . . . ?
C14A C15A C20A C19A -177.71(16) . . . . ?
C14B C15B C16B C17B 176.86(18) . . . . ?
C14B C15B C20B C19B -175.27(18) . . . . ?
C15B C16B C17B C18B -2.0(4) . . . . ?
C15A C16A C17A C18A 0.3(3) . . . . ?
C16B C15B C20B C19B 0.2(3) . . . . ?
C16B C17B C18B C19B 0.6(4) . . . . ?
C16A C15A C20A C19A -2.1(3) . . . . ?
C16A C17A C18A C19A -1.0(3) . . . . ?
C17A C18A C19A C20A 0.1(3) . . . . ?
C17B C18B C19B C20B 1.2(4) . . . . ?
C18A C19A C20A C15A 1.4(3) . . . . ?
C18B C19B C20B C15B -1.6(3) . . . . ?
C20A C15A C16A C17A 1.2(2) . . . . ?
C20B C15B C16B C17B 1.6(3) . . . . ?
C21B C5B C6B C1B -177.97(13) . . . . ?
C21B C5B C6B C7B 8.4(2) . . . . ?
C21B C22B C23B C24B -0.1(2) . . . . ?
C21A C5A C6A C1A 178.34(15) . . . . ?
C21A C5A C6A C7A 0.1(2) . . . . ?
C21A C22A C23A C24A -0.1(3) . . . . ?
C22A C23A C24A C4A 0.7(3) . . . . ?
C22B C23B C24B C4B 0.4(2) . . . . ?
C24B C4B C5B C6B 178.43(13) . . . . ?
C24B C4B C5B C21B -1.4(2) . . . . ?
C24A C4A C5A C6A 178.83(13) . . . . ?
C24A C4A C5A C21A -0.7(2) . . . . ?
C25B C26B C27B C28B 0.3(3) . . . . ?
C25B C30B C31B N2B 6.8(2) . . . . ?
C25A C26A C27A C28A 0.0(3) . . . . ?
C25A C30A C31A N2A 10.9(2) . . . . ?
C26A C25A C30A C29A -1.9(2) . . . . ?
C26A C25A C30A C31A 173.30(15) . . . . ?
C26A C27A C28A C29A -0.4(3) . . . . ?
C26A C27A C28A C48A 179.07(18) . . . . ?
C26B C25B C30B C29B -2.2(2) . . . . ?
C26B C25B C30B C31B 174.26(14) . . . . ?
C26B C27B C28B C29B -0.6(2) . . . . ?
C26B C27B C28B C48B 178.74(16) . . . . ?
C27B C28B C29B C30B -0.5(2) . . . . ?
C27B C28B C29B C45B 178.75(14) . . . . ?
C27B C28B C48B C47B -178.78(15) . . . . ?
C27A C28A C29A C30A -0.4(2) . . . . ?
C27A C28A C29A C45A 178.71(15) . . . . ?
C27A C28A C48A C47A -178.42(17) . . . . ?
C28B C29B C30B C25B 1.91(19) . . . . ?
C28B C29B C30B C31B -174.65(12) . . . . ?
C28B C29B C45B C46B 0.4(2) . . . . ?
C28A C29A C30A C25A 1.5(2) . . . . ?
C28A C29A C30A C31A -173.83(13) . . . . ?
C28A C29A C45A C46A 0.6(2) . . . . ?
C29A C28A C48A C47A 1.0(2) . . . . ?
C29A C30A C31A N2A -173.78(13) . . . . ?
C29A C45A C46A C47A -0.7(3) . . . . ?
C29B C28B C48B C47B 0.5(2) . . . . ?
C29B C30B C31B N2B -176.72(13) . . . . ?
C29B C45B C46B C47B -0.2(2) . . . . ?
C30A C25A C26A C27A 1.2(3) . . . . ?
C30A C29A C45A C46A 179.61(15) . . . . ?
C30B C25B C26B C27B 1.1(3) . . . . ?
C30B C29B C45B C46B 179.65(14) . . . . ?
C31B N2B C32B C33B 122.77(13) . . . . ?
C31B N2B C32B C37B -55.77(17) . . . . ?
C31A N2A C32A C33A 127.90(14) . . . . ?
C31A N2A C32A C37A -50.02(18) . . . . ?
C32B N2B C31B C30B -179.42(13) . . . . ?
C32B C33B C34B C35B -0.6(2) . . . . ?
C32B C37B C38B O4B 105.14(17) . . . . ?
C32B C37B C38B C39B -78.18(17) . . . . ?
C32A N2A C31A C30A -179.41(13) . . . . ?
C32A C33A C34A C35A 0.2(2) . . . . ?
C32A C37A C38A O4A 110.46(17) . . . . ?
C32A C37A C38A C39A -74.74(18) . . . . ?
C33B C32B C37B C36B -4.3(2) . . . . ?
C33B C32B C37B C38B 171.93(13) . . . . ?
C33B C34B C35B Cl2B 178.80(11) . . . . ?
C33B C34B C35B C36B -2.2(2) . . . . ?
C33A C32A C37A C36A -4.7(2) . . . . ?
C33A C32A C37A C38A 172.76(13) . . . . ?
C33A C34A C35A Cl2A 178.84(11) . . . . ?
C33A C34A C35A C36A -2.4(2) . . . . ?
C34A C35A C36A C37A 1.0(2) . . . . ?
C34B C35B C36B C37B 1.8(2) . . . . ?
C35A C36A C37A C32A 2.6(2) . . . . ?
C35A C36A C37A C38A -175.06(14) . . . . ?
C35B C36B C37B C32B 1.6(2) . . . . ?
C35B C36B C37B C38B -174.89(14) . . . . ?
C36B C37B C38B O4B -78.51(19) . . . . ?
C36B C37B C38B C39B 98.17(16) . . . . ?
C36A C37A C38A O4A -72.01(19) . . . . ?
C36A C37A C38A C39A 102.79(16) . . . . ?
C37B C32B C33B C34B 3.9(2) . . . . ?
C37B C38B C39B C40B 6.2(2) . . . . ?
C37B C38B C39B C44B -172.25(14) . . . . ?
C37A C32A C33A C34A 3.3(2) . . . . ?
C37A C38A C39A C40A 9.4(2) . . . . ?
C37A C38A C39A C44A -168.08(14) . . . . ?
C38B C39B C40B C41B -179.47(14) . . . . ?
C38B C39B C44B C43B 178.62(18) . . . . ?
C38A C39A C40A C41A -179.37(15) . . . . ?
C38A C39A C44A C43A 178.29(17) . . . . ?
C39B C40B C41B C42B 0.9(3) . . . . ?
C39A C40A C41A C42A 1.5(3) . . . . ?
C40B C39B C44B C43B 0.1(3) . . . . ?
C40B C41B C42B C43B 0.2(3) . . . . ?
C40A C39A C44A C43A 0.8(3) . . . . ?
C40A C41A C42A C43A 0.2(3) . . . . ?
C41B C42B C43B C44B -1.1(4) . . . . ?
C41A C42A C43A C44A -1.3(3) . . . . ?
C42B C43B C44B C39B 1.0(3) . . . . ?
C42A C43A C44A C39A 0.9(3) . . . . ?
C44B C39B C40B C41B -1.0(2) . . . . ?
C44A C39A C40A C41A -1.9(2) . . . . ?
C45A C29A C30A C25A -177.48(14) . . . . ?
C45A C29A C30A C31A 7.2(2) . . . . ?
C45A C46A C47A C48A 0.9(3) . . . . ?
C45B C29B C30B C25B -177.29(13) . . . . ?
C45B C29B C30B C31B 6.2(2) . . . . ?
C45B C46B C47B C48B 0.2(2) . . . . ?
C46A C47A C48A C28A -1.1(3) . . . . ?
C46B C47B C48B C28B -0.3(2) . . . . ?
C48A C28A C29A C30A -179.82(14) . . . . ?
C48A C28A C29A C45A -0.8(2) . . . . ?
C48B C28B C29B C30B -179.84(13) . . . . ?
C48B C28B C29B C45B -0.6(2) . . . . ?

loop_
_exptl_oxdiff_crystal_face_indexfrac_h
_exptl_oxdiff_crystal_face_indexfrac_k
_exptl_oxdiff_crystal_face_indexfrac_l
_exptl_oxdiff_crystal_face_x
_exptl_oxdiff_crystal_face_y
_exptl_oxdiff_crystal_face_z
1.9996 -0.9901 -2.0123 0.0980 -0.2451 -0.0109
0.0035 -1.0036 1.0042 0.0876 0.0692 -0.0124
2.0025 -0.9892 1.9898 0.0540 0.0287 -0.2758
-0.9949 -1.0105 2.0122 0.0879 0.1922 0.0200
-2.0046 1.9933 -0.9929 -0.1636 0.0390 0.1557
0.9970 1.0112 0.9894 -0.1209 0.0132 -0.2187
-1.0048 2.0006 0.0001 -0.1859 0.0529 -0.0091
-1.0005 0.9972 2.0048 -0.1093 0.1906 -0.0877
1.0005 -0.9972 -2.0048 0.1093 -0.1906 0.0877
-1.0012 0.9970 1.0043 -0.0983 0.1221 -0.0215
